data_4309386
loop_
_publ_author_name
'Ghosh, Sujit K.'
'Bharadwaj, Parimal K.'

_publ_section_title
;
 Metal--Organic Framework H-Bonded Like a Polycatenane: Coexistence of
 Acyclic Water Trimer and Nonamer
;
_journal_coden_ASTM INOCAJ
_journal_issue 16
_journal_name_full 'Inorganic Chemistry'
_journal_page_first 5553
_journal_page_last 5555
_journal_paper_doi 10.1021/ic050727u
_journal_volume 44
_journal_year 2005
_chemical_formula_moiety 'C78 H84 N12 Ni3 O39'
_chemical_formula_sum 'C26 H28 N4 Ni O13'
_chemical_formula_weight 663.23
_space_group_IT_number 14
_symmetry_cell_setting monoclinic
_symmetry_space_group_name_Hall '-P 2ybc'
_symmetry_space_group_name_H-M 'P 1 21/c 1'
_atom_sites_solution_hydrogens geom
_atom_sites_solution_primary direct
_atom_sites_solution_secondary difmap
_audit_creation_method SHELXL-97
_cell_angle_alpha 90.000
_cell_angle_beta 104.832(5)
_cell_angle_gamma 90.000
_cell_formula_units_Z 12
_cell_length_a 24.730(5)
_cell_length_b 19.895(2)
_cell_length_c 17.257(4)
_cell_measurement_reflns_used 999
_cell_measurement_temperature 100
_cell_measurement_theta_max 28.23
_cell_measurement_theta_min 2.04
_cell_volume 8208(3)
_computing_cell_refinement 'SAINT 6.45 ( Bruker, 2003)'
_computing_data_collection 'SMART 5.628 (Bruker, 2003)'
_computing_data_reduction 'SAINT 6.45 ( Bruker, 2003)'
_computing_molecular_graphics 'Diamond 2.1e'
_computing_structure_refinement 'SHELXL-97 (Sheldrick, 1997)'
_computing_structure_solution SIR-97
_diffrn_ambient_temperature 100
_diffrn_measured_fraction_theta_full 0.992
_diffrn_measured_fraction_theta_max 0.992
_diffrn_measurement_device_type 'Bruker SMART APEX'
_diffrn_measurement_method /w-scans
_diffrn_radiation_monochromator graphite
_diffrn_radiation_source 'fine-focus sealed tube'
_diffrn_radiation_type MoK\a
_diffrn_radiation_wavelength 0.71069
_diffrn_reflns_av_R_equivalents 0.0270
_diffrn_reflns_av_sigmaI/netI 0.0348
_diffrn_reflns_limit_h_max 32
_diffrn_reflns_limit_h_min -32
_diffrn_reflns_limit_k_max 26
_diffrn_reflns_limit_k_min -20
_diffrn_reflns_limit_l_max 21
_diffrn_reflns_limit_l_min -23
_diffrn_reflns_number 54336
_diffrn_reflns_theta_full 28.31
_diffrn_reflns_theta_max 28.31
_diffrn_reflns_theta_min 1.95
_diffrn_standards_decay_% <0.05
_exptl_absorpt_coefficient_mu 0.788
_exptl_absorpt_correction_T_max 0.9184
_exptl_absorpt_correction_T_min 0.8843
_exptl_crystal_colour green
_exptl_crystal_density_diffrn 1.610
_exptl_crystal_density_method 'not measured'
_exptl_crystal_description 'flake type'
_exptl_crystal_F_000 4128
_exptl_crystal_size_max 0.15
_exptl_crystal_size_mid 0.12
_exptl_crystal_size_min 0.11
_refine_diff_density_max 1.138
_refine_diff_density_min -0.326
_refine_diff_density_rms 0.109
_refine_ls_extinction_method none
_refine_ls_goodness_of_fit_ref 1.051
_refine_ls_hydrogen_treatment mixed
_refine_ls_matrix_type full
_refine_ls_number_parameters 1309
_refine_ls_number_reflns 20256
_refine_ls_number_restraints 45
_refine_ls_restrained_S_all 1.056
_refine_ls_R_factor_all 0.0576
_refine_ls_R_factor_gt 0.0429
_refine_ls_shift/su_max 0.005
_refine_ls_shift/su_mean 0.000
_refine_ls_structure_factor_coef Fsqd
_refine_ls_weighting_details 'calc w=1/[\s^2^(Fo^2^)+(0.0659P)^2^+0.0000P] where P=(Fo^2^+2Fc^2^)/3'
_refine_ls_weighting_scheme calc
_refine_ls_wR_factor_gt 0.1072
_refine_ls_wR_factor_ref 0.1160
_reflns_number_gt 15698
_reflns_number_total 20256
_reflns_threshold_expression >2sigma(I)
_cod_data_source_file ic050727usi20050509_123607.cif
_cod_data_source_block {(3dpeH2)_[Ni(pdc)2]3.15H2O}1
_cod_depositor_comments
;
The following automatic conversions were performed:
_cell_measurement_temperature value '100K' changed to '100' - value
should be numeric, i.e.'FLOAT or 'INT' without temperature
units.
_diffrn_ambient_temperature value '100K' changed to '100' -
value should be numeric, i.e.'FLOAT or 'INT' without temperature
units.
Automatic conversion script
Id: cif_fix_values 1391 2010-09-07 12:51:13Z saulius 
;
_cod_original_cell_volume 8208(4)
_cod_database_code 4309386

loop_
_symmetry_equiv_pos_as_xyz
'x, y, z'
'-x, y+1/2, -z+1/2'
'-x, -y, -z'
'x, -y-1/2, z-1/2'

loop_
_atom_site_label
_atom_site_type_symbol
_atom_site_fract_x
_atom_site_fract_y
_atom_site_fract_z
_atom_site_U_iso_or_equiv
_atom_site_adp_type
_atom_site_occupancy
_atom_site_symmetry_multiplicity
_atom_site_calc_flag
_atom_site_refinement_flags
_atom_site_disorder_assembly
_atom_site_disorder_group
Ni1 Ni 0.932034(8) 0.118329(11) 1.129642(12) 0.00938(6) Uani 1 1 d . . .
Ni2 Ni 0.595872(8) 0.111914(11) 0.802395(12) 0.00996(6) Uani 1 1 d . . .
Ni3 Ni 0.736258(8) -0.108295(11) 0.546355(12) 0.00932(6) Uani 1 1 d . . .
O1 O 0.80317(5) 0.25481(6) 1.11018(7) 0.0160(3) Uani 1 1 d . . .
O2 O 0.87518(5) 0.19847(6) 1.08338(7) 0.0128(2) Uani 1 1 d . . .
O3 O 0.96000(5) -0.00738(6) 1.32632(7) 0.0159(3) Uani 1 1 d . . .
O4 O 0.96839(5) 0.04064(6) 1.21185(7) 0.0128(2) Uani 1 1 d . . .
O5 O 0.99476(5) 0.18917(6) 1.18202(7) 0.0135(2) Uani 1 1 d . . .
O6 O 1.07306(5) 0.23575(6) 1.16167(7) 0.0189(3) Uani 1 1 d . . .
O7 O 0.88939(4) 0.04649(6) 1.04255(7) 0.0127(2) Uani 1 1 d . . .
O8 O 0.89529(5) -0.00199(6) 0.92754(7) 0.0140(2) Uani 1 1 d . . .
O9 O 0.47178(5) 0.25289(6) 0.77984(7) 0.0206(3) Uani 1 1 d . . .
O10 O 0.53777(5) 0.18789(6) 0.75062(7) 0.0149(3) Uani 1 1 d . . .
O11 O 0.62565(5) -0.00871(6) 1.00305(7) 0.0159(3) Uani 1 1 d . . .
O12 O 0.63278(5) 0.03653(6) 0.88675(7) 0.0131(2) Uani 1 1 d . . .
O13 O 0.65538(5) 0.18634(6) 0.85173(7) 0.0143(2) Uani 1 1 d . . .
O14 O 0.72469(5) 0.24584(6) 0.82266(7) 0.0197(3) Uani 1 1 d . . .
O15 O 0.55644(5) 0.03432(6) 0.71828(7) 0.0130(2) Uani 1 1 d . . .
O16 O 0.56102(5) -0.01029(6) 0.60045(7) 0.0134(2) Uani 1 1 d . . .
O17 O 0.77967(5) -0.03756(6) 0.63455(7) 0.0128(2) Uani 1 1 d . . .
O18 O 0.77457(5) 0.01001(6) 0.75037(7) 0.0140(2) Uani 1 1 d . . .
O19 O 0.59283(5) -0.21916(6) 0.50916(7) 0.0167(3) Uani 1 1 d . . .
O20 O 0.67378(5) -0.17757(6) 0.49324(7) 0.0129(2) Uani 1 1 d . . .
O21 O 0.69931(5) -0.03023(6) 0.46442(7) 0.0134(2) Uani 1 1 d . . .
O22 O 0.70659(5) 0.01678(6) 0.34873(7) 0.0174(3) Uani 1 1 d . . .
O23 O 0.79195(5) -0.18968(6) 0.59125(7) 0.0121(2) Uani 1 1 d . . .
O24 O 0.86092(5) -0.24950(6) 0.56086(7) 0.0151(3) Uani 1 1 d . . .
OW1 O 0.57732(6) -0.29832(7) 0.37642(9) 0.0234(3) Uani 1 1 d D . .
OW2 O 0.66582(6) -0.36920(8) 0.47158(10) 0.0271(3) Uani 1 1 d D . .
OW3 O 0.73236(6) -0.31151(8) 0.60107(9) 0.0223(3) Uani 1 1 d D . .
OW4 O 0.80614(7) -0.41105(7) 0.65296(9) 0.0247(3) Uani 1 1 d D . .
OW5 O 0.89544(6) -0.31527(7) 0.70525(8) 0.0184(3) Uani 1 1 d D . .
OW6 O 1.00031(6) 0.12759(8) 1.70629(10) 0.0290(3) Uani 1 1 d D . .
OW7 O 0.93449(7) 0.18132(8) 1.57247(9) 0.0254(3) Uani 1 1 d D . .
OW8 O 0.85757(7) 0.08604(7) 1.51235(9) 0.0275(3) Uani 1 1 d D . .
OW9 O 0.76863(6) 0.17884(7) 0.46721(8) 0.0225(3) Uani 1 1 d D . .
OW10 O 0.65190(6) 0.13720(8) 0.31832(9) 0.0240(3) Uani 1 1 d D . .
OW11 O 0.55388(6) 0.16192(8) 0.20702(8) 0.0269(3) Uani 1 1 d D . .
OW12 O 0.50563(6) -0.45438(7) 0.32399(8) 0.0233(3) Uani 1 1 d D . .
OW13 O 1.08316(5) 0.02709(8) 1.22087(8) 0.0215(3) Uani 1 1 d D . .
OW14 O 0.74885(6) 0.03926(8) 0.89352(8) 0.0233(3) Uani 1 1 d D . .
OW15 O 0.58225(5) -0.03052(7) 0.45002(8) 0.0194(3) Uani 1 1 d D . .
N1 N 0.88488(6) 0.12034(7) 1.20559(8) 0.0095(3) Uani 1 1 d . . .
N2 N 0.97802(5) 0.11811(7) 1.05234(8) 0.0095(3) Uani 1 1 d . . .
N3 N 0.55032(6) 0.11748(7) 0.88005(8) 0.0101(3) Uani 1 1 d . . .
N4 N 0.64129(5) 0.11258(7) 0.72450(8) 0.0094(3) Uani 1 1 d . . .
N5 N 0.69124(5) -0.10912(7) 0.62483(8) 0.0096(3) Uani 1 1 d . . .
N6 N 0.78130(5) -0.11224(7) 0.46800(8) 0.0095(3) Uani 1 1 d . . .
N7 N 0.84560(6) 0.38633(7) 1.28824(9) 0.0149(3) Uani 1 1 d . . .
H7 H 0.8255 0.4206 1.2685 0.018 Uiso 1 1 calc R . .
N8 N 1.09006(6) 0.03167(7) 1.45798(8) 0.0133(3) Uani 1 1 d . . .
H8 H 1.1099 -0.0033 1.4753 0.016 Uiso 1 1 calc R . .
N9 N 0.51683(6) 0.39092(7) 0.95383(9) 0.0142(3) Uani 1 1 d . . .
H9 H 0.4965 0.4244 0.9322 0.017 Uiso 1 1 calc R . .
N10 N 0.75427(6) 0.03081(7) 1.12962(8) 0.0135(3) Uani 1 1 d . . .
H10 H 0.7735 -0.0046 1.1471 0.016 Uiso 1 1 calc R . .
N11 N 0.57686(6) -0.04479(7) 0.21157(8) 0.0140(3) Uani 1 1 d . . .
H11 H 0.5546 -0.0124 0.1915 0.017 Uiso 1 1 calc R . .
N12 N 0.82371(6) -0.39533(7) 0.38835(9) 0.0147(3) Uani 1 1 d . . .
H12 H 0.8429 -0.4303 0.4078 0.018 Uiso 1 1 calc R . .
C1 C 0.83963(7) 0.21062(8) 1.12389(9) 0.0112(3) Uani 1 1 d . . .
C2 C 0.84385(6) 0.16563(8) 1.19615(9) 0.0106(3) Uani 1 1 d . . .
C3 C 0.81068(7) 0.16930(8) 1.24947(9) 0.0118(3) Uani 1 1 d . . .
H3 H 0.7823 0.2011 1.2428 0.014 Uiso 1 1 calc R . .
C4 C 0.82082(7) 0.12422(9) 1.31350(10) 0.0148(3) Uani 1 1 d . . .
H4 H 0.7988 0.1252 1.3498 0.018 Uiso 1 1 calc R . .
C5 C 0.86410(7) 0.07786(9) 1.32266(10) 0.0139(3) Uani 1 1 d . . .
H5 H 0.8716 0.0477 1.3653 0.017 Uiso 1 1 calc R . .
C6 C 0.89579(6) 0.07739(8) 1.26710(9) 0.0108(3) Uani 1 1 d . . .
C7 C 0.94558(7) 0.03232(8) 1.26906(10) 0.0117(3) Uani 1 1 d . . .
C8 C 0.91161(6) 0.03710(8) 0.98543(9) 0.0109(3) Uani 1 1 d . . .
C9 C 0.96360(6) 0.07897(8) 0.98751(9) 0.0105(3) Uani 1 1 d . . .
C10 C 0.99416(7) 0.07998(9) 0.93039(10) 0.0133(3) Uani 1 1 d . . .
H10 H 0.9846 0.0520 0.8858 0.016 Uiso 1 1 calc R . .
C11 C 1.03928(7) 0.12357(9) 0.94128(10) 0.0142(3) Uani 1 1 d . . .
H11 H 1.0600 0.1255 0.9033 0.017 Uiso 1 1 calc R . .
C12 C 1.05355(7) 0.16452(8) 1.00915(10) 0.0127(3) Uani 1 1 d . . .
H12 H 1.0835 0.1942 1.0170 0.015 Uiso 1 1 calc R . .
C13 C 1.02185(6) 0.15978(8) 1.06439(10) 0.0108(3) Uani 1 1 d . . .
C14 C 1.03103(7) 0.19884(8) 1.14259(10) 0.0130(3) Uani 1 1 d . . .
C15 C 0.50572(7) 0.20592(8) 0.79403(10) 0.0125(3) Uani 1 1 d . . .
C16 C 0.51087(7) 0.16499(8) 0.87011(10) 0.0115(3) Uani 1 1 d . . .
C17 C 0.48028(7) 0.17374(9) 0.92628(10) 0.0137(3) Uani 1 1 d . . .
H17 H 0.4534 0.2074 0.9200 0.016 Uiso 1 1 calc R . .
C18 C 0.49080(7) 0.13085(9) 0.99251(10) 0.0160(4) Uani 1 1 d . . .
H18 H 0.4702 0.1349 1.0304 0.019 Uiso 1 1 calc R . .
C19 C 0.53214(7) 0.08206(9) 1.00159(10) 0.0138(3) Uani 1 1 d . . .
H19 H 0.5397 0.0534 1.0456 0.017 Uiso 1 1 calc R . .
C20 C 0.56184(7) 0.07705(8) 0.94367(10) 0.0115(3) Uani 1 1 d . . .
C21 C 0.61076(6) 0.03024(8) 0.94534(10) 0.0119(3) Uani 1 1 d . . .
C22 C 0.68899(7) 0.20011(8) 0.80940(10) 0.0131(3) Uani 1 1 d . . .
C23 C 0.68294(7) 0.15725(8) 0.73453(10) 0.0115(3) Uani 1 1 d . . .
C24 C 0.71448(7) 0.16260(8) 0.67922(10) 0.0125(3) Uani 1 1 d . . .
H24 H 0.7431 0.1941 0.6859 0.015 Uiso 1 1 calc R . .
C25 C 0.70240(7) 0.11970(8) 0.61319(10) 0.0136(3) Uani 1 1 d . . .
H25 H 0.7234 0.1218 0.5756 0.016 Uiso 1 1 calc R . .
C26 C 0.65889(7) 0.07390(8) 0.60368(10) 0.0120(3) Uani 1 1 d . . .
H26 H 0.6504 0.0450 0.5599 0.014 Uiso 1 1 calc R . .
C27 C 0.62821(6) 0.07210(8) 0.66084(9) 0.0099(3) Uani 1 1 d . . .
C28 C 0.57775(6) 0.02774(8) 0.65910(9) 0.0108(3) Uani 1 1 d . . .
C29 C 0.75807(6) -0.02934(8) 0.69233(10) 0.0110(3) Uani 1 1 d . . .
C30 C 0.70692(6) -0.07225(8) 0.69150(10) 0.0105(3) Uani 1 1 d . . .
C31 C 0.67814(7) -0.07668(8) 0.75063(10) 0.0131(3) Uani 1 1 d . . .
H31 H 0.6888 -0.0509 0.7970 0.016 Uiso 1 1 calc R . .
C32 C 0.63301(7) -0.12066(8) 0.73890(10) 0.0138(3) Uani 1 1 d . . .
H32 H 0.6135 -0.1251 0.7781 0.017 Uiso 1 1 calc R . .
C33 C 0.61695(7) -0.15808(8) 0.66836(10) 0.0126(3) Uani 1 1 d . . .
H33 H 0.5867 -0.1874 0.6595 0.015 Uiso 1 1 calc R . .
C34 C 0.64727(6) -0.15041(8) 0.61219(10) 0.0108(3) Uani 1 1 d . . .
C35 C 0.63656(7) -0.18613(8) 0.53162(10) 0.0118(3) Uani 1 1 d . . .
C36 C 0.82581(6) -0.20385(8) 0.54860(9) 0.0111(3) Uani 1 1 d . . .
C37 C 0.82063(6) -0.15961(8) 0.47528(9) 0.0107(3) Uani 1 1 d . . .
C38 C 0.85142(7) -0.16623(8) 0.41926(10) 0.0124(3) Uani 1 1 d . . .
H38 H 0.8785 -0.1995 0.4243 0.015 Uiso 1 1 calc R . .
C39 C 0.84068(7) -0.12151(9) 0.35489(10) 0.0143(3) Uani 1 1 d . . .
H39 H 0.8613 -0.1241 0.3168 0.017 Uiso 1 1 calc R . .
C40 C 0.79916(7) -0.07307(9) 0.34773(10) 0.0140(3) Uani 1 1 d . . .
H40 H 0.7913 -0.0434 0.3046 0.017 Uiso 1 1 calc R . .
C41 C 0.76966(6) -0.06976(8) 0.40612(9) 0.0106(3) Uani 1 1 d . . .
C42 C 0.72121(7) -0.02288(8) 0.40595(10) 0.0121(3) Uani 1 1 d . . .
C43 C 1.09592(7) 0.06220(9) 1.39076(10) 0.0144(3) Uani 1 1 d . . .
H43 H 1.1216 0.0460 1.3644 0.017 Uiso 1 1 calc R . .
C44 C 1.06376(7) 0.11729(9) 1.36155(10) 0.0135(3) Uani 1 1 d . . .
H44 H 1.0677 0.1383 1.3152 0.016 Uiso 1 1 calc R . .
C45 C 1.02510(7) 0.14193(8) 1.40100(10) 0.0126(3) Uani 1 1 d . . .
C46 C 1.02117(7) 0.10944(9) 1.47213(10) 0.0139(3) Uani 1 1 d . . .
H46 H 0.9965 0.1252 1.5006 0.017 Uiso 1 1 calc R . .
C47 C 1.05407(7) 0.05441(9) 1.49867(10) 0.0152(3) Uani 1 1 d . . .
H47 H 1.0515 0.0326 1.5452 0.018 Uiso 1 1 calc R . .
C48 C 0.99008(7) 0.19894(8) 1.36563(10) 0.0137(3) Uani 1 1 d . . .
H48 H 0.9985 0.2205 1.3224 0.016 Uiso 1 1 calc R . .
C49 C 0.94673(7) 0.22241(9) 1.39080(10) 0.0141(3) Uani 1 1 d . . .
H49 H 0.9387 0.2019 1.4350 0.017 Uiso 1 1 calc R . .
C50 C 0.91106(7) 0.27850(8) 1.35293(10) 0.0126(3) Uani 1 1 d . . .
C51 C 0.91528(7) 0.30787(9) 1.28084(10) 0.0152(3) Uani 1 1 d . . .
H51 H 0.9403 0.2907 1.2539 0.018 Uiso 1 1 calc R . .
C52 C 0.88230(7) 0.36220(9) 1.25003(10) 0.0169(4) Uani 1 1 d . . .
H52 H 0.8855 0.3822 1.2027 0.020 Uiso 1 1 calc R . .
C53 C 0.87124(7) 0.30461(9) 1.38998(10) 0.0149(3) Uani 1 1 d . . .
H53 H 0.8666 0.2854 1.4370 0.018 Uiso 1 1 calc R . .
C54 C 0.83919(7) 0.35876(9) 1.35630(10) 0.0156(4) Uani 1 1 d . . .
H54 H 0.8129 0.3764 1.3808 0.019 Uiso 1 1 calc R . .
C55 C 0.76262(7) 0.06254(9) 1.06477(10) 0.0148(3) Uani 1 1 d . . .
H55 H 0.7892 0.0465 1.0397 0.018 Uiso 1 1 calc R . .
C56 C 0.73181(7) 0.11859(9) 1.03582(10) 0.0145(4) Uani 1 1 d . . .
H56 H 0.7377 0.1407 0.9912 0.017 Uiso 1 1 calc R . .
C57 C 0.69170(7) 0.14275(8) 1.07275(10) 0.0126(3) Uani 1 1 d . . .
C58 C 0.68489(7) 0.10871(9) 1.14119(10) 0.0146(3) Uani 1 1 d . . .
H58 H 0.6591 0.1239 1.1680 0.017 Uiso 1 1 calc R . .
C59 C 0.71666(7) 0.05304(9) 1.16777(10) 0.0153(3) Uani 1 1 d . . .
H59 H 0.7122 0.0303 1.2128 0.018 Uiso 1 1 calc R . .
C60 C 0.65861(7) 0.20141(8) 1.03752(10) 0.0137(3) Uani 1 1 d . . .
H60 H 0.6685 0.2228 0.9953 0.016 Uiso 1 1 calc R . .
C61 C 0.61526(7) 0.22671(9) 1.06113(10) 0.0136(3) Uani 1 1 d . . .
H61 H 0.6059 0.2068 1.1047 0.016 Uiso 1 1 calc R . .
C62 C 0.58177(7) 0.28386(8) 1.02240(10) 0.0130(3) Uani 1 1 d . . .
C63 C 0.54166(7) 0.31144(9) 1.05789(10) 0.0143(3) Uani 1 1 d . . .
H63 H 0.5367 0.2936 1.1054 0.017 Uiso 1 1 calc R . .
C64 C 0.50963(7) 0.36508(9) 1.02207(10) 0.0150(3) Uani 1 1 d . . .
H64 H 0.4830 0.3834 1.0454 0.018 Uiso 1 1 calc R . .
C65 C 0.58759(7) 0.31267(9) 0.95049(10) 0.0160(4) Uani 1 1 d . . .
H65 H 0.6136 0.2954 0.9252 0.019 Uiso 1 1 calc R . .
C66 C 0.55481(7) 0.36627(9) 0.91801(10) 0.0177(4) Uani 1 1 d . . .
H66 H 0.5589 0.3857 0.8708 0.021 Uiso 1 1 calc R . .
C67 C 0.61358(7) -0.06652(9) 0.17184(10) 0.0157(4) Uani 1 1 d . . .
H67 H 0.6145 -0.0466 0.1234 0.019 Uiso 1 1 calc R . .
C68 C 0.64974(7) -0.11802(9) 0.20235(10) 0.0149(4) Uani 1 1 d . . .
H68 H 0.6752 -0.1331 0.1749 0.018 Uiso 1 1 calc R . .
C69 C 0.64783(7) -0.14782(8) 0.27577(10) 0.0130(3) Uani 1 1 d . . .
C70 C 0.60890(7) -0.12325(9) 0.31506(10) 0.0140(3) Uani 1 1 d . . .
H70 H 0.6070 -0.1418 0.3638 0.017 Uiso 1 1 calc R . .
C71 C 0.57358(7) -0.07192(9) 0.28188(10) 0.0150(3) Uani 1 1 d . . .
H71 H 0.5475 -0.0559 0.3077 0.018 Uiso 1 1 calc R . .
C72 C 0.68417(7) -0.20303(9) 0.31337(10) 0.0140(3) Uani 1 1 d . . .
H72 H 0.6781 -0.2213 0.3600 0.017 Uiso 1 1 calc R . .
C73 C 0.72550(7) -0.22931(9) 0.28596(10) 0.0136(3) Uani 1 1 d . . .
H73 H 0.7324 -0.2108 0.2400 0.016 Uiso 1 1 calc R . .
C74 C 0.76051(7) -0.28568(8) 0.32437(10) 0.0129(3) Uani 1 1 d . . .
C75 C 0.79833(7) -0.31437(9) 0.28577(10) 0.0143(3) Uani 1 1 d . . .
H75 H 0.8023 -0.2965 0.2377 0.017 Uiso 1 1 calc R . .
C76 C 0.82954(7) -0.36912(9) 0.31927(10) 0.0151(3) Uani 1 1 d . . .
H76 H 0.8548 -0.3881 0.2940 0.018 Uiso 1 1 calc R . .
C77 C 0.75692(7) -0.31348(9) 0.39748(10) 0.0156(4) Uani 1 1 d . . .
H77 H 0.7330 -0.2947 0.4253 0.019 Uiso 1 1 calc R . .
C78 C 0.78872(7) -0.36843(9) 0.42787(10) 0.0172(4) Uani 1 1 d . . .
H78 H 0.7861 -0.3872 0.4761 0.021 Uiso 1 1 calc R . .
H112 H 0.4890(8) -0.4179(8) 0.3136(12) 0.018(6) Uiso 1 1 d D . .
H214 H 0.7510(10) 0.0270(12) 0.8530(11) 0.039(8) Uiso 1 1 d D . .
H1W9 H 0.7563(8) 0.2050(10) 0.4332(10) 0.024(6) Uiso 1 1 d D . .
H113 H 1.0521(6) 0.0256(12) 1.2191(13) 0.034(7) Uiso 1 1 d D . .
H215 H 0.6130(6) -0.0286(12) 0.4512(13) 0.032(7) Uiso 1 1 d D . .
H213 H 1.0843(9) 0.0163(12) 1.1801(10) 0.030(7) Uiso 1 1 d D . .
H2W2 H 0.6557(8) -0.4028(8) 0.4786(13) 0.025(7) Uiso 1 1 d D . .
H2W4 H 0.8347(7) -0.3983(13) 0.6710(15) 0.054(9) Uiso 1 1 d D . .
H1W8 H 0.8279(7) 0.0991(13) 1.4982(17) 0.067(10) Uiso 1 1 d D . .
H211 H 0.5882(6) 0.1644(11) 0.2406(12) 0.032(6) Uiso 1 1 d D . .
H2W3 H 0.7450(9) -0.2793(9) 0.5953(13) 0.039(8) Uiso 1 1 d D . .
H115 H 0.5813(9) -0.0228(13) 0.4919(10) 0.046(8) Uiso 1 1 d D . .
H2W1 H 0.5654(9) -0.2840(11) 0.3378(9) 0.031(7) Uiso 1 1 d D . .
H1W5 H 0.8863(9) -0.2952(11) 0.6658(10) 0.033(7) Uiso 1 1 d D . .
H1W2 H 0.6420(8) -0.3530(11) 0.4448(14) 0.048(9) Uiso 1 1 d D . .
H1W1 H 0.5793(9) -0.2719(10) 0.4060(10) 0.035(7) Uiso 1 1 d D . .
H114 H 0.7180(7) 0.0355(12) 0.8935(13) 0.037(7) Uiso 1 1 d D . .
H2W9 H 0.7782(10) 0.2004(11) 0.5070(9) 0.040(7) Uiso 1 1 d D . .
H2W8 H 0.8759(9) 0.1196(11) 1.5270(16) 0.057(9) Uiso 1 1 d D . .
H1W3 H 0.7135(10) -0.3196(13) 0.5624(12) 0.067(11) Uiso 1 1 d D . .
H1W4 H 0.7879(10) -0.3791(11) 0.6404(17) 0.064(10) Uiso 1 1 d D . .
H2W5 H 0.9040(9) -0.2903(11) 0.7383(11) 0.038(8) Uiso 1 1 d D . .
H212 H 0.5206(10) -0.4567(13) 0.2920(14) 0.074(11) Uiso 1 1 d D . .
H111 H 0.5402(9) 0.1970(10) 0.2175(16) 0.075(10) Uiso 1 1 d D . .
H1W7 H 0.9204(11) 0.2127(10) 1.5798(17) 0.066(10) Uiso 1 1 d D . .
H110 H 0.6731(9) 0.1656(9) 0.3279(15) 0.055(9) Uiso 1 1 d D . .
H2W6 H 1.0094(10) 0.0915(9) 1.6969(15) 0.051(9) Uiso 1 1 d D . .
H210 H 0.6671(10) 0.1061(9) 0.3410(14) 0.045(8) Uiso 1 1 d D . .
H1W6 H 1.0272(8) 0.1434(12) 1.7317(14) 0.058(9) Uiso 1 1 d D . .
H2W7 H 0.9528(15) 0.1709(18) 1.6120(15) 0.15(2) Uiso 1 1 d D . .

loop_
_atom_site_aniso_label
_atom_site_aniso_U_11
_atom_site_aniso_U_22
_atom_site_aniso_U_33
_atom_site_aniso_U_23
_atom_site_aniso_U_13
_atom_site_aniso_U_12
Ni1 0.00946(11) 0.01072(11) 0.00883(11) -0.00007(8) 0.00391(8) -0.00015(8)
Ni2 0.00987(11) 0.01173(12) 0.00915(11) -0.00015(8) 0.00404(8) -0.00059(8)
Ni3 0.00903(11) 0.01010(11) 0.00954(11) 0.00018(8) 0.00368(8) -0.00003(8)
O1 0.0178(6) 0.0141(6) 0.0172(6) 0.0042(5) 0.0065(5) 0.0066(5)
O2 0.0144(6) 0.0127(6) 0.0123(6) 0.0017(5) 0.0054(5) 0.0014(5)
O3 0.0187(6) 0.0150(6) 0.0143(6) 0.0040(5) 0.0050(5) 0.0043(5)
O4 0.0118(5) 0.0150(6) 0.0123(6) 0.0012(5) 0.0043(5) 0.0018(5)
O5 0.0151(6) 0.0163(6) 0.0106(6) -0.0026(5) 0.0058(5) -0.0029(5)
O6 0.0178(6) 0.0231(7) 0.0166(6) -0.0066(5) 0.0063(5) -0.0085(5)
O7 0.0117(5) 0.0143(6) 0.0132(6) -0.0014(5) 0.0053(5) 0.0000(5)
O8 0.0146(6) 0.0146(6) 0.0133(6) -0.0043(5) 0.0046(5) -0.0043(5)
O9 0.0283(7) 0.0182(7) 0.0151(6) 0.0020(5) 0.0049(5) 0.0110(6)
O10 0.0154(6) 0.0172(6) 0.0129(6) 0.0034(5) 0.0051(5) 0.0026(5)
O11 0.0194(6) 0.0156(6) 0.0125(6) 0.0025(5) 0.0040(5) 0.0038(5)
O12 0.0114(5) 0.0157(6) 0.0128(6) 0.0016(5) 0.0043(5) 0.0016(5)
O13 0.0156(6) 0.0167(6) 0.0116(6) -0.0022(5) 0.0055(5) -0.0043(5)
O14 0.0212(6) 0.0218(7) 0.0179(6) -0.0066(5) 0.0081(5) -0.0105(5)
O15 0.0122(5) 0.0154(6) 0.0128(6) -0.0017(5) 0.0056(5) -0.0015(5)
O16 0.0125(6) 0.0150(6) 0.0131(6) -0.0031(5) 0.0041(5) -0.0029(5)
O17 0.0114(5) 0.0144(6) 0.0135(6) -0.0013(5) 0.0050(5) -0.0009(5)
O18 0.0140(6) 0.0145(6) 0.0142(6) -0.0039(5) 0.0048(5) -0.0031(5)
O19 0.0145(6) 0.0204(7) 0.0154(6) -0.0032(5) 0.0041(5) -0.0062(5)
O20 0.0128(6) 0.0147(6) 0.0119(6) -0.0004(5) 0.0042(5) -0.0023(5)
O21 0.0127(5) 0.0143(6) 0.0140(6) 0.0022(5) 0.0049(5) 0.0017(5)
O22 0.0204(6) 0.0165(6) 0.0167(6) 0.0063(5) 0.0073(5) 0.0069(5)
O23 0.0135(6) 0.0127(6) 0.0108(6) 0.0012(4) 0.0046(5) 0.0022(5)
O24 0.0169(6) 0.0144(6) 0.0146(6) 0.0032(5) 0.0048(5) 0.0050(5)
OW1 0.0352(8) 0.0209(8) 0.0121(7) -0.0010(6) 0.0027(6) 0.0048(6)
OW2 0.0224(8) 0.0198(8) 0.0352(9) 0.0042(7) 0.0002(7) -0.0073(7)
OW3 0.0285(8) 0.0199(8) 0.0199(8) 0.0036(6) 0.0090(6) -0.0062(6)
OW4 0.0237(8) 0.0182(8) 0.0289(8) 0.0000(6) 0.0006(6) -0.0074(6)
OW5 0.0265(7) 0.0156(7) 0.0114(7) 0.0010(5) 0.0020(6) -0.0013(6)
OW6 0.0218(8) 0.0203(8) 0.0432(10) -0.0057(7) 0.0054(7) 0.0037(6)
OW7 0.0336(8) 0.0212(8) 0.0249(8) -0.0026(6) 0.0137(7) 0.0061(6)
OW8 0.0289(8) 0.0191(8) 0.0313(8) 0.0003(6) 0.0021(7) 0.0102(7)
OW9 0.0324(8) 0.0189(7) 0.0139(7) -0.0020(6) 0.0016(6) 0.0021(6)
OW10 0.0216(7) 0.0174(7) 0.0321(8) 0.0010(6) 0.0050(6) 0.0036(6)
OW11 0.0274(8) 0.0284(8) 0.0243(8) -0.0012(6) 0.0053(6) 0.0098(6)
OW12 0.0231(7) 0.0242(8) 0.0245(8) -0.0021(6) 0.0097(6) -0.0035(6)
OW13 0.0142(7) 0.0350(8) 0.0165(7) -0.0093(6) 0.0063(5) -0.0046(6)
OW14 0.0147(7) 0.0381(9) 0.0190(7) -0.0116(6) 0.0077(6) -0.0068(6)
OW15 0.0130(6) 0.0301(8) 0.0162(7) -0.0070(6) 0.0057(5) -0.0033(6)
N1 0.0097(6) 0.0084(7) 0.0106(7) -0.0007(5) 0.0026(5) -0.0014(5)
N2 0.0083(6) 0.0095(7) 0.0110(7) 0.0006(5) 0.0031(5) 0.0003(5)
N3 0.0099(6) 0.0094(7) 0.0113(7) -0.0009(5) 0.0032(5) -0.0021(5)
N4 0.0091(6) 0.0084(7) 0.0109(7) 0.0009(5) 0.0032(5) 0.0007(5)
N5 0.0092(6) 0.0090(7) 0.0106(7) 0.0003(5) 0.0026(5) 0.0007(5)
N6 0.0086(6) 0.0096(7) 0.0099(7) -0.0006(5) 0.0016(5) -0.0018(5)
N7 0.0140(7) 0.0126(7) 0.0168(8) 0.0010(6) 0.0018(6) 0.0022(6)
N8 0.0123(7) 0.0120(7) 0.0142(7) -0.0008(6) 0.0006(6) 0.0017(6)
N9 0.0136(7) 0.0121(7) 0.0159(7) 0.0011(6) 0.0021(6) 0.0026(6)
N10 0.0134(7) 0.0118(7) 0.0138(7) -0.0003(5) 0.0009(6) 0.0026(6)
N11 0.0133(7) 0.0154(7) 0.0122(7) 0.0006(6) 0.0015(6) 0.0019(6)
N12 0.0128(7) 0.0123(7) 0.0174(8) 0.0015(6) 0.0011(6) 0.0011(6)
C1 0.0118(7) 0.0113(8) 0.0102(8) -0.0012(6) 0.0023(6) -0.0021(6)
C2 0.0120(7) 0.0099(8) 0.0094(8) 0.0001(6) 0.0016(6) -0.0017(6)
C3 0.0120(7) 0.0118(8) 0.0121(8) -0.0015(6) 0.0038(6) 0.0014(6)
C4 0.0160(8) 0.0171(9) 0.0139(9) 0.0003(7) 0.0087(7) -0.0008(7)
C5 0.0166(8) 0.0134(8) 0.0117(8) 0.0017(6) 0.0035(7) -0.0012(7)
C6 0.0106(7) 0.0108(8) 0.0105(8) -0.0007(6) 0.0016(6) -0.0032(6)
C7 0.0114(7) 0.0114(8) 0.0119(8) -0.0017(6) 0.0021(6) -0.0005(6)
C8 0.0093(7) 0.0118(8) 0.0116(8) 0.0020(6) 0.0027(6) 0.0017(6)
C9 0.0113(7) 0.0103(8) 0.0099(8) 0.0011(6) 0.0027(6) 0.0006(6)
C10 0.0153(8) 0.0136(8) 0.0112(8) -0.0019(6) 0.0039(7) -0.0007(7)
C11 0.0148(8) 0.0166(9) 0.0133(8) 0.0013(7) 0.0073(7) 0.0009(7)
C12 0.0105(7) 0.0135(8) 0.0144(8) 0.0009(6) 0.0037(6) -0.0012(6)
C13 0.0104(7) 0.0108(8) 0.0107(8) 0.0000(6) 0.0018(6) 0.0015(6)
C14 0.0139(8) 0.0132(8) 0.0117(8) 0.0005(6) 0.0026(6) 0.0000(7)
C15 0.0134(8) 0.0124(8) 0.0105(8) -0.0009(6) 0.0010(6) -0.0023(6)
C16 0.0127(8) 0.0105(8) 0.0115(8) -0.0008(6) 0.0034(6) -0.0014(6)
C17 0.0140(8) 0.0126(8) 0.0152(8) -0.0016(6) 0.0049(7) 0.0030(7)
C18 0.0170(8) 0.0185(9) 0.0156(9) -0.0012(7) 0.0098(7) -0.0006(7)
C19 0.0160(8) 0.0135(8) 0.0123(8) 0.0021(6) 0.0043(7) -0.0010(7)
C20 0.0120(7) 0.0114(8) 0.0111(8) -0.0001(6) 0.0030(6) -0.0020(6)
C21 0.0111(7) 0.0112(8) 0.0128(8) -0.0019(6) 0.0018(6) -0.0011(6)
C22 0.0146(8) 0.0130(8) 0.0115(8) 0.0000(6) 0.0030(6) -0.0004(7)
C23 0.0111(7) 0.0097(8) 0.0122(8) -0.0003(6) 0.0002(6) 0.0000(6)
C24 0.0115(7) 0.0114(8) 0.0147(8) 0.0007(6) 0.0037(6) -0.0016(6)
C25 0.0136(8) 0.0146(8) 0.0142(8) 0.0014(6) 0.0065(7) 0.0003(7)
C26 0.0134(8) 0.0117(8) 0.0113(8) -0.0008(6) 0.0040(6) 0.0011(6)
C27 0.0089(7) 0.0089(8) 0.0116(8) 0.0004(6) 0.0020(6) -0.0008(6)
C28 0.0098(7) 0.0110(8) 0.0115(8) 0.0021(6) 0.0027(6) 0.0013(6)
C29 0.0089(7) 0.0107(8) 0.0131(8) 0.0013(6) 0.0022(6) 0.0013(6)
C30 0.0090(7) 0.0092(8) 0.0134(8) 0.0009(6) 0.0030(6) 0.0008(6)
C31 0.0163(8) 0.0126(8) 0.0105(8) -0.0008(6) 0.0034(6) 0.0003(7)
C32 0.0139(8) 0.0143(8) 0.0150(8) 0.0033(6) 0.0073(7) 0.0011(7)
C33 0.0116(7) 0.0123(8) 0.0137(8) 0.0016(6) 0.0029(6) -0.0010(6)
C34 0.0097(7) 0.0096(8) 0.0131(8) 0.0011(6) 0.0026(6) 0.0010(6)
C35 0.0140(8) 0.0100(8) 0.0110(8) 0.0010(6) 0.0025(6) 0.0014(6)
C36 0.0111(7) 0.0110(8) 0.0105(8) -0.0006(6) 0.0018(6) -0.0018(6)
C37 0.0112(7) 0.0093(8) 0.0107(8) 0.0003(6) 0.0014(6) -0.0004(6)
C38 0.0118(8) 0.0122(8) 0.0135(8) -0.0007(6) 0.0040(6) 0.0019(6)
C39 0.0149(8) 0.0159(9) 0.0140(8) 0.0005(7) 0.0071(7) -0.0004(7)
C40 0.0158(8) 0.0136(8) 0.0129(8) 0.0033(6) 0.0041(7) -0.0009(7)
C41 0.0105(7) 0.0093(8) 0.0114(8) 0.0005(6) 0.0017(6) -0.0007(6)
C42 0.0119(7) 0.0120(8) 0.0128(8) -0.0003(6) 0.0039(6) -0.0013(6)
C43 0.0129(8) 0.0173(9) 0.0128(8) -0.0038(7) 0.0029(6) -0.0005(7)
C44 0.0130(8) 0.0166(9) 0.0107(8) -0.0016(6) 0.0027(6) -0.0022(7)
C45 0.0119(8) 0.0120(8) 0.0124(8) -0.0019(6) 0.0005(6) -0.0017(6)
C46 0.0119(8) 0.0173(9) 0.0126(8) -0.0017(7) 0.0031(7) -0.0006(7)
C47 0.0159(8) 0.0164(9) 0.0131(8) -0.0003(7) 0.0035(7) -0.0028(7)
C48 0.0169(8) 0.0122(8) 0.0121(8) -0.0001(6) 0.0035(7) -0.0012(7)
C49 0.0175(8) 0.0132(8) 0.0117(8) -0.0006(6) 0.0040(7) -0.0010(7)
C50 0.0122(8) 0.0117(8) 0.0129(8) -0.0016(6) 0.0011(6) -0.0013(6)
C51 0.0157(8) 0.0153(9) 0.0151(8) -0.0009(7) 0.0046(7) 0.0002(7)
C52 0.0196(9) 0.0179(9) 0.0134(9) 0.0011(7) 0.0044(7) -0.0003(7)
C53 0.0158(8) 0.0171(9) 0.0124(8) 0.0007(7) 0.0045(7) -0.0012(7)
C54 0.0139(8) 0.0153(9) 0.0172(9) -0.0023(7) 0.0033(7) -0.0007(7)
C55 0.0123(8) 0.0188(9) 0.0130(8) -0.0052(7) 0.0028(6) -0.0001(7)
C56 0.0151(8) 0.0160(9) 0.0124(8) -0.0007(6) 0.0034(7) -0.0017(7)
C57 0.0114(8) 0.0127(8) 0.0119(8) -0.0024(6) -0.0002(6) -0.0016(6)
C58 0.0127(8) 0.0182(9) 0.0128(8) -0.0028(7) 0.0033(7) 0.0000(7)
C59 0.0153(8) 0.0164(9) 0.0127(8) 0.0001(7) 0.0008(7) -0.0025(7)
C60 0.0167(8) 0.0121(8) 0.0123(8) 0.0008(6) 0.0038(7) -0.0004(7)
C61 0.0157(8) 0.0137(8) 0.0117(8) 0.0000(6) 0.0039(7) -0.0018(7)
C62 0.0115(8) 0.0117(8) 0.0145(8) -0.0030(6) 0.0011(6) -0.0010(6)
C63 0.0151(8) 0.0149(9) 0.0132(8) 0.0000(6) 0.0043(7) -0.0015(7)
C64 0.0142(8) 0.0142(9) 0.0171(9) -0.0021(7) 0.0049(7) -0.0014(7)
C65 0.0173(8) 0.0172(9) 0.0146(8) -0.0002(7) 0.0059(7) 0.0034(7)
C66 0.0219(9) 0.0177(9) 0.0142(9) 0.0010(7) 0.0059(7) 0.0013(7)
C67 0.0164(8) 0.0183(9) 0.0124(8) 0.0004(7) 0.0037(7) -0.0002(7)
C68 0.0137(8) 0.0189(9) 0.0131(8) -0.0017(7) 0.0051(7) -0.0003(7)
C69 0.0116(8) 0.0125(8) 0.0130(8) -0.0024(6) -0.0003(6) -0.0014(6)
C70 0.0158(8) 0.0158(9) 0.0113(8) -0.0005(6) 0.0048(7) -0.0018(7)
C71 0.0134(8) 0.0179(9) 0.0142(8) -0.0031(7) 0.0041(7) -0.0011(7)
C72 0.0163(8) 0.0144(8) 0.0120(8) -0.0007(6) 0.0049(7) -0.0008(7)
C73 0.0159(8) 0.0130(8) 0.0119(8) 0.0011(6) 0.0037(7) -0.0010(7)
C74 0.0113(8) 0.0130(8) 0.0139(8) -0.0033(6) 0.0020(6) -0.0021(6)
C75 0.0135(8) 0.0155(9) 0.0136(8) -0.0008(7) 0.0029(7) -0.0012(7)
C76 0.0134(8) 0.0159(9) 0.0160(9) -0.0022(7) 0.0038(7) -0.0009(7)
C77 0.0151(8) 0.0168(9) 0.0157(9) -0.0014(7) 0.0052(7) 0.0018(7)
C78 0.0207(9) 0.0188(9) 0.0130(9) 0.0014(7) 0.0059(7) -0.0006(7)

loop_
_atom_type_symbol
_atom_type_description
_atom_type_scat_dispersion_real
_atom_type_scat_dispersion_imag
_atom_type_scat_source
C C 0.0033 0.0016 'International Tables Vol C Tables 4.2.6.8 and 6.1.1.4'
H H 0.0000 0.0000 'International Tables Vol C Tables 4.2.6.8 and 6.1.1.4'
N N 0.0061 0.0033 'International Tables Vol C Tables 4.2.6.8 and 6.1.1.4'
O O 0.0106 0.0060 'International Tables Vol C Tables 4.2.6.8 and 6.1.1.4'
Ni Ni 0.3393 1.1124 'International Tables Vol C Tables 4.2.6.8 and 6.1.1.4'

loop_
_geom_angle_atom_site_label_1
_geom_angle_atom_site_label_2
_geom_angle_atom_site_label_3
_geom_angle
_geom_angle_site_symmetry_1
_geom_angle_site_symmetry_3
_geom_angle_publ_flag
N2 Ni1 N1 178.60(6) . . ?
N2 Ni1 O5 78.64(5) . . ?
N1 Ni1 O5 101.34(5) . . ?
N2 Ni1 O4 103.39(5) . . ?
N1 Ni1 O4 78.01(5) . . ?
O5 Ni1 O4 93.46(5) . . ?
N2 Ni1 O2 100.82(5) . . ?
N1 Ni1 O2 77.78(5) . . ?
O5 Ni1 O2 90.17(5) . . ?
O4 Ni1 O2 155.77(4) . . ?
N2 Ni1 O7 77.80(5) . . ?
N1 Ni1 O7 102.21(5) . . ?
O5 Ni1 O7 156.45(4) . . ?
O4 Ni1 O7 91.78(5) . . ?
O2 Ni1 O7 94.40(5) . . ?
N4 Ni2 N3 176.37(6) . . ?
N4 Ni2 O13 78.98(5) . . ?
N3 Ni2 O13 98.51(5) . . ?
N4 Ni2 O10 98.73(5) . . ?
N3 Ni2 O10 78.57(5) . . ?
O13 Ni2 O10 89.84(5) . . ?
N4 Ni2 O12 104.68(5) . . ?
N3 Ni2 O12 78.06(5) . . ?
O13 Ni2 O12 94.93(5) . . ?
O10 Ni2 O12 156.59(4) . . ?
N4 Ni2 O15 77.56(5) . . ?
N3 Ni2 O15 104.98(5) . . ?
O13 Ni2 O15 156.50(4) . . ?
O10 Ni2 O15 94.89(5) . . ?
O12 Ni2 O15 89.82(5) . . ?
N5 Ni3 N6 177.22(6) . . ?
N5 Ni3 O20 79.13(5) . . ?
N6 Ni3 O20 99.04(5) . . ?
N5 Ni3 O23 99.81(5) . . ?
N6 Ni3 O23 78.03(5) . . ?
O20 Ni3 O23 89.71(5) . . ?
N5 Ni3 O21 103.91(5) . . ?
N6 Ni3 O21 78.20(5) . . ?
O20 Ni3 O21 92.64(5) . . ?
O23 Ni3 O21 156.19(4) . . ?
N5 Ni3 O17 77.60(5) . . ?
N6 Ni3 O17 104.23(5) . . ?
O20 Ni3 O17 156.73(4) . . ?
O23 Ni3 O17 94.63(5) . . ?
O21 Ni3 O17 92.52(5) . . ?
C1 O2 Ni1 114.51(10) . . ?
C7 O4 Ni1 114.62(10) . . ?
C14 O5 Ni1 114.33(10) . . ?
C8 O7 Ni1 114.35(10) . . ?
C15 O10 Ni2 114.20(10) . . ?
C21 O12 Ni2 114.69(10) . . ?
C22 O13 Ni2 114.31(10) . . ?
C28 O15 Ni2 113.76(10) . . ?
C29 O17 Ni3 114.25(10) . . ?
C35 O20 Ni3 114.17(10) . . ?
C42 O21 Ni3 114.30(10) . . ?
C36 O23 Ni3 114.45(10) . . ?
C6 N1 C2 121.41(14) . . ?
C6 N1 Ni1 118.93(11) . . ?
C2 N1 Ni1 119.63(11) . . ?
C9 N2 C13 121.59(14) . . ?
C9 N2 Ni1 119.62(11) . . ?
C13 N2 Ni1 118.71(11) . . ?
C20 N3 C16 121.85(14) . . ?
C20 N3 Ni2 119.33(11) . . ?
C16 N3 Ni2 118.66(11) . . ?
C27 N4 C23 121.61(14) . . ?
C27 N4 Ni2 120.02(11) . . ?
C23 N4 Ni2 118.24(11) . . ?
C34 N5 C30 121.55(14) . . ?
C34 N5 Ni3 118.35(11) . . ?
C30 N5 Ni3 119.96(11) . . ?
C41 N6 C37 121.63(14) . . ?
C41 N6 Ni3 118.83(11) . . ?
C37 N6 Ni3 119.43(11) . . ?
C52 N7 C54 122.08(15) . . ?
C47 N8 C43 121.88(15) . . ?
C64 N9 C66 122.10(15) . . ?
C59 N10 C55 121.70(15) . . ?
C67 N11 C71 122.35(15) . . ?
C78 N12 C76 121.74(15) . . ?
O1 C1 O2 126.79(15) . . ?
O1 C1 C2 118.01(14) . . ?
O2 C1 C2 115.20(14) . . ?
N1 C2 C3 121.08(15) . . ?
N1 C2 C1 112.87(14) . . ?
C3 C2 C1 126.04(15) . . ?
C2 C3 C4 118.43(15) . . ?
C5 C4 C3 119.57(15) . . ?
C6 C5 C4 118.75(16) . . ?
N1 C6 C5 120.74(15) . . ?
N1 C6 C7 113.17(14) . . ?
C5 C6 C7 126.06(15) . . ?
O3 C7 O4 127.42(15) . . ?
O3 C7 C6 117.33(14) . . ?
O4 C7 C6 115.24(14) . . ?
O8 C8 O7 127.01(15) . . ?
O8 C8 C9 117.20(14) . . ?
O7 C8 C9 115.78(14) . . ?
N2 C9 C10 120.66(15) . . ?
N2 C9 C8 112.41(14) . . ?
C10 C9 C8 126.92(15) . . ?
C11 C10 C9 118.57(15) . . ?
C10 C11 C12 120.03(15) . . ?
C13 C12 C11 118.16(15) . . ?
N2 C13 C12 120.96(15) . . ?
N2 C13 C14 112.65(14) . . ?
C12 C13 C14 126.39(15) . . ?
O6 C14 O5 127.07(16) . . ?
O6 C14 C13 117.38(14) . . ?
O5 C14 C13 115.54(14) . . ?
O9 C15 O10 126.07(16) . . ?
O9 C15 C16 118.51(15) . . ?
O10 C15 C16 115.42(14) . . ?
N3 C16 C17 120.68(15) . . ?
N3 C16 C15 112.71(14) . . ?
C17 C16 C15 126.61(15) . . ?
C16 C17 C18 118.39(15) . . ?
C19 C18 C17 119.79(16) . . ?
C20 C19 C18 118.62(16) . . ?
N3 C20 C19 120.64(15) . . ?
N3 C20 C21 112.74(14) . . ?
C19 C20 C21 126.56(15) . . ?
O11 C21 O12 126.88(15) . . ?
O11 C21 C20 117.93(14) . . ?
O12 C21 C20 115.17(14) . . ?
O14 C22 O13 126.09(16) . . ?
O14 C22 C23 118.36(14) . . ?
O13 C22 C23 115.53(14) . . ?
N4 C23 C24 120.90(15) . . ?
N4 C23 C22 112.75(14) . . ?
C24 C23 C22 126.32(15) . . ?
C23 C24 C25 118.46(15) . . ?
C26 C25 C24 119.77(15) . . ?
C25 C26 C27 118.72(15) . . ?
N4 C27 C26 120.51(15) . . ?
N4 C27 C28 113.01(14) . . ?
C26 C27 C28 126.47(14) . . ?
O16 C28 O15 126.55(15) . . ?
O16 C28 C27 117.89(14) . . ?
O15 C28 C27 115.55(14) . . ?
O18 C29 O17 126.69(15) . . ?
O18 C29 C30 117.19(14) . . ?
O17 C29 C30 116.12(14) . . ?
N5 C30 C31 120.52(15) . . ?
N5 C30 C29 111.92(14) . . ?
C31 C30 C29 127.55(15) . . ?
C30 C31 C32 118.42(15) . . ?
C31 C32 C33 120.07(15) . . ?
C34 C33 C32 118.05(15) . . ?
N5 C34 C33 121.37(15) . . ?
N5 C34 C35 112.34(14) . . ?
C33 C34 C35 126.30(15) . . ?
O19 C35 O20 126.58(15) . . ?
O19 C35 C34 117.82(14) . . ?
O20 C35 C34 115.59(14) . . ?
O24 C36 O23 126.69(15) . . ?
O24 C36 C37 118.27(14) . . ?
O23 C36 C37 115.04(14) . . ?
N6 C37 C38 121.30(15) . . ?
N6 C37 C36 113.00(14) . . ?
C38 C37 C36 125.68(15) . . ?
C37 C38 C39 118.02(15) . . ?
C40 C39 C38 119.91(16) . . ?
C41 C40 C39 118.79(15) . . ?
N6 C41 C40 120.33(15) . . ?
N6 C41 C42 113.54(14) . . ?
C40 C41 C42 126.07(15) . . ?
O22 C42 O21 127.42(15) . . ?
O22 C42 C41 117.43(14) . . ?
O21 C42 C41 115.13(14) . . ?
N8 C43 C44 119.72(15) . . ?
C43 C44 C45 120.40(16) . . ?
C44 C45 C46 118.09(16) . . ?
C44 C45 C48 118.36(15) . . ?
C46 C45 C48 123.54(15) . . ?
C47 C46 C45 119.27(16) . . ?
N8 C47 C46 120.63(16) . . ?
C49 C48 C45 124.93(16) . . ?
C48 C49 C50 124.06(16) . . ?
C51 C50 C53 118.04(15) . . ?
C51 C50 C49 122.62(15) . . ?
C53 C50 C49 119.34(16) . . ?
C52 C51 C50 119.91(16) . . ?
N7 C52 C51 120.02(16) . . ?
C54 C53 C50 119.53(16) . . ?
N7 C54 C53 120.38(16) . . ?
N10 C55 C56 119.69(15) . . ?
C55 C56 C57 120.52(16) . . ?
C56 C57 C58 117.98(16) . . ?
C56 C57 C60 118.17(15) . . ?
C58 C57 C60 123.84(15) . . ?
C59 C58 C57 119.28(16) . . ?
N10 C59 C58 120.81(16) . . ?
C61 C60 C57 125.38(16) . . ?
C60 C61 C62 123.84(16) . . ?
C63 C62 C65 117.95(15) . . ?
C63 C62 C61 119.01(15) . . ?
C65 C62 C61 123.04(15) . . ?
C64 C63 C62 119.75(16) . . ?
N9 C64 C63 120.12(16) . . ?
C66 C65 C62 119.64(16) . . ?
N9 C66 C65 120.43(16) . . ?
N11 C67 C68 120.26(16) . . ?
C67 C68 C69 119.33(16) . . ?
C70 C69 C68 118.26(15) . . ?
C70 C69 C72 117.92(15) . . ?
C68 C69 C72 123.81(15) . . ?
C71 C70 C69 120.11(16) . . ?
N11 C71 C70 119.69(15) . . ?
C73 C72 C69 125.13(16) . . ?
C72 C73 C74 123.71(16) . . ?
C77 C74 C75 118.11(16) . . ?
C77 C74 C73 122.85(15) . . ?
C75 C74 C73 119.03(15) . . ?
C76 C75 C74 119.63(16) . . ?
N12 C76 C75 120.35(16) . . ?
C78 C77 C74 119.81(16) . . ?
N12 C78 C77 120.33(16) . . ?

loop_
_geom_bond_atom_site_label_1
_geom_bond_atom_site_label_2
_geom_bond_distance
_geom_bond_site_symmetry_2
_geom_bond_publ_flag
Ni1 N2 1.9620(14) . ?
Ni1 N1 1.9650(14) . ?
Ni1 O5 2.1193(12) . ?
Ni1 O4 2.1347(12) . ?
Ni1 O2 2.1406(12) . ?
Ni1 O7 2.1453(12) . ?
Ni2 N4 1.9600(14) . ?
Ni2 N3 1.9623(14) . ?
Ni2 O13 2.1074(12) . ?
Ni2 O10 2.1189(12) . ?
Ni2 O12 2.1264(12) . ?
Ni2 O15 2.1718(12) . ?
Ni3 N5 1.9609(14) . ?
Ni3 N6 1.9611(14) . ?
Ni3 O20 2.0981(12) . ?
Ni3 O23 2.1384(12) . ?
Ni3 O21 2.1412(12) . ?
Ni3 O17 2.1478(12) . ?
O1 C1 1.2380(19) . ?
O2 C1 1.2786(19) . ?
O3 C7 1.244(2) . ?
O4 C7 1.2669(19) . ?
O5 C14 1.2716(19) . ?
O6 C14 1.246(2) . ?
O7 C8 1.2594(19) . ?
O8 C8 1.2487(19) . ?
O9 C15 1.238(2) . ?
O10 C15 1.2737(19) . ?
O11 C21 1.241(2) . ?
O12 C21 1.2713(19) . ?
O13 C22 1.2689(19) . ?
O14 C22 1.247(2) . ?
O15 C28 1.2701(19) . ?
O16 C28 1.2465(19) . ?
O17 C29 1.2565(19) . ?
O18 C29 1.2542(19) . ?
O19 C35 1.2396(19) . ?
O20 C35 1.2755(19) . ?
O21 C42 1.2699(19) . ?
O22 C42 1.243(2) . ?
O23 C36 1.2796(19) . ?
O24 C36 1.2368(19) . ?
N1 C6 1.335(2) . ?
N1 C2 1.336(2) . ?
N2 C9 1.335(2) . ?
N2 C13 1.338(2) . ?
N3 C20 1.332(2) . ?
N3 C16 1.337(2) . ?
N4 C27 1.334(2) . ?
N4 C23 1.338(2) . ?
N5 C34 1.336(2) . ?
N5 C30 1.336(2) . ?
N6 C41 1.334(2) . ?
N6 C37 1.337(2) . ?
N7 C52 1.340(2) . ?
N7 C54 1.342(2) . ?
N8 C47 1.345(2) . ?
N8 C43 1.350(2) . ?
N9 C64 1.338(2) . ?
N9 C66 1.342(2) . ?
N10 C59 1.345(2) . ?
N10 C55 1.346(2) . ?
N11 C67 1.342(2) . ?
N11 C71 1.349(2) . ?
N12 C78 1.343(2) . ?
N12 C76 1.342(2) . ?
C1 C2 1.517(2) . ?
C2 C3 1.382(2) . ?
C3 C4 1.395(2) . ?
C4 C5 1.391(2) . ?
C5 C6 1.385(2) . ?
C6 C7 1.517(2) . ?
C8 C9 1.524(2) . ?
C9 C10 1.387(2) . ?
C10 C11 1.387(2) . ?
C11 C12 1.396(2) . ?
C12 C13 1.384(2) . ?
C13 C14 1.523(2) . ?
C15 C16 1.522(2) . ?
C16 C17 1.385(2) . ?
C17 C18 1.396(2) . ?
C18 C19 1.389(2) . ?
C19 C20 1.387(2) . ?
C20 C21 1.521(2) . ?
C22 C23 1.523(2) . ?
C23 C24 1.383(2) . ?
C24 C25 1.394(2) . ?
C25 C26 1.387(2) . ?
C26 C27 1.390(2) . ?
C27 C28 1.522(2) . ?
C29 C30 1.523(2) . ?
C30 C31 1.388(2) . ?
C31 C32 1.391(2) . ?
C32 C33 1.395(2) . ?
C33 C34 1.377(2) . ?
C34 C35 1.523(2) . ?
C36 C37 1.520(2) . ?
C37 C38 1.382(2) . ?
C38 C39 1.395(2) . ?
C39 C40 1.390(2) . ?
C40 C41 1.389(2) . ?
C41 C42 1.518(2) . ?
C43 C44 1.372(2) . ?
C44 C45 1.397(2) . ?
C45 C46 1.412(2) . ?
C45 C48 1.462(2) . ?
C46 C47 1.371(2) . ?
C48 C49 1.340(2) . ?
C49 C50 1.468(2) . ?
C50 C51 1.402(2) . ?
C50 C53 1.404(2) . ?
C51 C52 1.376(2) . ?
C53 C54 1.375(2) . ?
C55 C56 1.371(2) . ?
C56 C57 1.394(2) . ?
C57 C58 1.408(2) . ?
C57 C60 1.465(2) . ?
C58 C59 1.367(2) . ?
C60 C61 1.339(2) . ?
C61 C62 1.464(2) . ?
C62 C63 1.404(2) . ?
C62 C65 1.407(2) . ?
C63 C64 1.378(2) . ?
C65 C66 1.370(2) . ?
C67 C68 1.373(2) . ?
C68 C69 1.411(2) . ?
C69 C70 1.400(2) . ?
C69 C72 1.462(2) . ?
C70 C71 1.370(2) . ?
C72 C73 1.338(2) . ?
C73 C74 1.467(2) . ?
C74 C77 1.401(2) . ?
C74 C75 1.401(2) . ?
C75 C76 1.374(2) . ?
C77 C78 1.370(2) . ?
